data_1552275
loop_
_publ_author_name
'Wu, Tong'
'Yin, Di'
'Hu, Xun'
'Yang, Bo'
'Liu, Hong'
'Xie, Yun-Peng'
'Liu, Shi-Xi'
'Ma, Lulu'
'Gao, Guang-Gang'

_publ_section_title
;
 A disulfur ligand stabilization approach to construct a
 silver(i)-cluster-based porous framework as a sensitive SERS substrate.
;
_journal_issue 35
_journal_name_full Nanoscale
_journal_page_first 16293
_journal_page_last 16298
_journal_paper_doi 10.1039/c9nr05301h
_journal_volume 11
_journal_year 2019
_chemical_formula_sum 'C70 H132 Ag17 N14 S28'
_chemical_formula_weight 3901.36
_space_group_crystal_system cubic
_space_group_IT_number 220
_space_group_name_Hall 'I -4bd 2c 3'
_space_group_name_H-M_alt 'I -4 3 d'
_symmetry_space_group_name_Hall 'I -4bd 2c 3'
_symmetry_space_group_name_H-M 'I -4 3 d'
_atom_sites_solution_hydrogens geom
_audit_block_doi 10.5517/ccdc.csd.cc21cdb5
_audit_creation_method SHELXL-2014
_audit_update_record
;
2019-08-27 deposited with the CCDC.    2019-08-29 downloaded from the CCDC.
;
_cell_angle_alpha 90
_cell_angle_beta 90
_cell_angle_gamma 90
_cell_formula_units_Z 12
_cell_length_a 36.5504(7)
_cell_length_b 36.5504(7)
_cell_length_c 36.5504(7)
_cell_measurement_temperature 297(2)
_cell_volume 48828.8(16)
_computing_structure_refinement 'SHELXL-2014 (Sheldrick, 2014)'
_diffrn_ambient_temperature 297(2)
_diffrn_measured_fraction_theta_full 0.998
_diffrn_measured_fraction_theta_max 0.979
_diffrn_radiation_type CuK\a
_diffrn_radiation_wavelength 1.54184
_diffrn_reflns_av_R_equivalents 0.0284
_diffrn_reflns_av_unetI/netI 0.0318
_diffrn_reflns_Laue_measured_fraction_full 0.998
_diffrn_reflns_Laue_measured_fraction_max 0.979
_diffrn_reflns_limit_h_max 18
_diffrn_reflns_limit_h_min -45
_diffrn_reflns_limit_k_max 40
_diffrn_reflns_limit_k_min -44
_diffrn_reflns_limit_l_max 33
_diffrn_reflns_limit_l_min -18
_diffrn_reflns_number 21967
_diffrn_reflns_point_group_measured_fraction_full 0.939
_diffrn_reflns_point_group_measured_fraction_max 0.900
_diffrn_reflns_theta_full 67.684
_diffrn_reflns_theta_max 73.476
_diffrn_reflns_theta_min 2.961
_exptl_absorpt_coefficient_mu 19.596
_exptl_crystal_density_diffrn 1.592
_exptl_crystal_F_000 22764
_refine_diff_density_max 0.383
_refine_diff_density_min -0.448
_refine_diff_density_rms 0.054
_refine_ls_abs_structure_details
;
 Flack x determined using 1824 quotients [(I+)-(I-)]/[(I+)+(I-)]
 (Parsons, Flack and Wagner, Acta Cryst. B69 (2013) 249-259).
;
_refine_ls_abs_structure_Flack 0.004(8)
_refine_ls_extinction_method none
_refine_ls_goodness_of_fit_ref 1.034
_refine_ls_hydrogen_treatment constr
_refine_ls_matrix_type full
_refine_ls_number_parameters 299
_refine_ls_number_reflns 7397
_refine_ls_number_restraints 300
_refine_ls_restrained_S_all 1.028
_refine_ls_R_factor_all 0.0622
_refine_ls_R_factor_gt 0.0357
_refine_ls_shift/su_max 0.062
_refine_ls_shift/su_mean 0.002
_refine_ls_structure_factor_coef Fsqd
_refine_ls_weighting_details 'w=1/[\s^2^(Fo^2^)+(0.0467P)^2^+56.2992P] where P=(Fo^2^+2Fc^2^)/3'
_refine_ls_weighting_scheme calc
_refine_ls_wR_factor_gt 0.0879
_refine_ls_wR_factor_ref 0.1015
_reflns_Friedel_coverage 0.751
_reflns_Friedel_fraction_full 0.873
_reflns_Friedel_fraction_max 0.812
_reflns_number_gt 4927
_reflns_number_total 7397
_reflns_threshold_expression 'I > 2\s(I)'
_cod_data_source_file c9nr05301h2.cif
_cod_data_source_block hy_sq
_cod_depositor_comments 'Adding full bibliography for 1552275.cif.'
_cod_original_cell_volume 48829(3)
_cod_database_code 1552275
_shelx_space_group_comment
;
The symmetry employed for this shelxl refinement is uniquely defined
by the following loop, which should always be used as a source of
symmetry information in preference to the above space-group names.
They are only intended as comments.
;
_shelxl_version_number 2014-1

loop_
_space_group_symop_operation_xyz
'x, y, z'
'-x+1/2, -y, z+1/2'
'-x, y+1/2, -z+1/2'
'x+1/2, -y+1/2, -z'
'z, x, y'
'z+1/2, -x+1/2, -y'
'-z+1/2, -x, y+1/2'
'-z, x+1/2, -y+1/2'
'y, z, x'
'-y, z+1/2, -x+1/2'
'y+1/2, -z+1/2, -x'
'-y+1/2, -z, x+1/2'
'y+1/4, x+1/4, z+1/4'
'-y+1/4, -x+3/4, z+3/4'
'y+3/4, -x+1/4, -z+3/4'
'-y+3/4, x+3/4, -z+1/4'
'x+1/4, z+1/4, y+1/4'
'-x+3/4, z+3/4, -y+1/4'
'-x+1/4, -z+3/4, y+3/4'
'x+3/4, -z+1/4, -y+3/4'
'z+1/4, y+1/4, x+1/4'
'z+3/4, -y+1/4, -x+3/4'
'-z+3/4, y+3/4, -x+1/4'
'-z+1/4, -y+3/4, x+3/4'
'x+1/2, y+1/2, z+1/2'
'-x+1, -y+1/2, z+1'
'-x+1/2, y+1, -z+1'
'x+1, -y+1, -z+1/2'
'z+1/2, x+1/2, y+1/2'
'z+1, -x+1, -y+1/2'
'-z+1, -x+1/2, y+1'
'-z+1/2, x+1, -y+1'
'y+1/2, z+1/2, x+1/2'
'-y+1/2, z+1, -x+1'
'y+1, -z+1, -x+1/2'
'-y+1, -z+1/2, x+1'
'y+3/4, x+3/4, z+3/4'
'-y+3/4, -x+5/4, z+5/4'
'y+5/4, -x+3/4, -z+5/4'
'-y+5/4, x+5/4, -z+3/4'
'x+3/4, z+3/4, y+3/4'
'-x+5/4, z+5/4, -y+3/4'
'-x+3/4, -z+5/4, y+5/4'
'x+5/4, -z+3/4, -y+5/4'
'z+3/4, y+3/4, x+3/4'
'z+5/4, -y+3/4, -x+5/4'
'-z+5/4, y+5/4, -x+3/4'
'-z+3/4, -y+5/4, x+5/4'

loop_
_atom_site_label
_atom_site_type_symbol
_atom_site_fract_x
_atom_site_fract_y
_atom_site_fract_z
_atom_site_U_iso_or_equiv
_atom_site_adp_type
_atom_site_occupancy
_atom_site_site_symmetry_order
_atom_site_calc_flag
_atom_site_refinement_flags_posn
_atom_site_refinement_flags_adp
_atom_site_refinement_flags_occupancy
Ag1 Ag 0.63046(2) 0.58136(2) 0.55018(3) 0.0917(3) Uani 1 1 d . U .
Ag2 Ag 0.59265(3) 0.51182(2) 0.55619(2) 0.0946(3) Uani 1 1 d . U .
Ag3 Ag 0.76146(3) 0.46657(3) 0.53577(3) 0.1203(4) Uani 1 1 d . U .
Ag4 Ag 0.68023(2) 0.50804(3) 0.52652(3) 0.0970(3) Uani 1 1 d . U .
Ag5 Ag 0.7500 0.3750 0.5000 0.0823(4) Uani 1 4 d S TU P
S1 S 0.64740(9) 0.48511(9) 0.58498(9) 0.1018(9) Uani 1 1 d . U .
S2 S 0.64701(8) 0.56316(9) 0.61383(9) 0.0946(8) Uani 1 1 d . U .
S3 S 0.71805(9) 0.41464(8) 0.54791(8) 0.0899(8) Uani 1 1 d . U .
S4 S 0.67489(8) 0.45056(9) 0.48684(9) 0.0945(8) Uani 1 1 d . U .
S5 S 0.57803(9) 0.53058(9) 0.49200(8) 0.0944(8) Uani 1 1 d . U .
S6 S 0.65425(9) 0.56325(9) 0.48929(9) 0.0963(8) Uani 1 1 d . U .
S7 S 0.74484(8) 0.53277(8) 0.54175(8) 0.0941(8) Uani 1 1 d . U .
N1 N 0.6209(3) 0.5275(3) 0.4347(3) 0.110(3) Uani 1 1 d . U .
N2 N 0.7500 0.5920(4) 0.5000 0.111(4) Uani 1 2 d S TU P
N3 N 0.6927(3) 0.5116(4) 0.6341(3) 0.118(3) Uani 1 1 d . U .
C4 C 0.5929(4) 0.5102(5) 0.4149(4) 0.126(4) Uani 1 1 d . U .
H4A H 0.5949 0.5170 0.3893 0.152 Uiso 1 1 calc R U .
H4B H 0.5694 0.5186 0.4238 0.152 Uiso 1 1 calc R U .
C8 C 0.7101(4) 0.5389(5) 0.6590(4) 0.128(4) Uani 1 1 d . U .
H8A H 0.6916 0.5562 0.6668 0.154 Uiso 1 1 calc R U .
H8B H 0.7188 0.5262 0.6806 0.154 Uiso 1 1 calc R U .
N9 N 0.6510(3) 0.3966(3) 0.5276(4) 0.125(4) Uani 1 1 d . U .
C11 C 0.6184(3) 0.5395(3) 0.4694(3) 0.090(3) Uani 1 1 d . U .
C12 C 0.7400(5) 0.5590(7) 0.6435(5) 0.192(9) Uani 1 1 d . U .
H12A H 0.7307 0.5786 0.6287 0.287 Uiso 1 1 calc R U .
H12B H 0.7545 0.5429 0.6285 0.287 Uiso 1 1 calc R U .
H12C H 0.7549 0.5688 0.6627 0.287 Uiso 1 1 calc R U .
C13 C 0.7534(4) 0.6136(4) 0.5337(5) 0.127(4) Uani 1 1 d . U .
H13 H 0.7758 0.6194 0.5444 0.152 Uiso 1 1 calc R U .
C14 C 0.6646(3) 0.5189(4) 0.6127(3) 0.096(3) Uani 1 1 d . U .
C15 C 0.7067(5) 0.4717(5) 0.6370(4) 0.146(5) Uani 1 1 d . U .
H15 H 0.7250 0.4620 0.6223 0.176 Uiso 1 1 calc R U .
C16 C 0.6583(5) 0.5691(6) 0.3941(5) 0.166(7) Uani 1 1 d . U .
H16A H 0.6409 0.5700 0.3744 0.250 Uiso 1 1 calc R U .
H16B H 0.6825 0.5721 0.3845 0.250 Uiso 1 1 calc R U .
H16C H 0.6532 0.5885 0.4111 0.250 Uiso 1 1 calc R U .
C17 C 0.6799(3) 0.4193(4) 0.5216(3) 0.096(3) Uani 1 1 d . U .
C18 C 0.6157(4) 0.3940(4) 0.5022(5) 0.135(5) Uani 1 1 d . U .
H18A H 0.6215 0.4003 0.4771 0.162 Uiso 1 1 calc R U .
H18B H 0.6051 0.3697 0.5029 0.162 Uiso 1 1 calc R U .
C19 C 0.6554(4) 0.5326(5) 0.4134(4) 0.140(5) Uani 1 1 d . U .
H19A H 0.6572 0.5132 0.3953 0.167 Uiso 1 1 calc R U .
H19B H 0.6761 0.5301 0.4299 0.167 Uiso 1 1 calc R U .
C20 C 0.7197(5) 0.6245(5) 0.5482(5) 0.147(6) Uani 1 1 d . U .
H20A H 0.7063 0.6380 0.5301 0.220 Uiso 1 1 calc R U .
H20B H 0.7237 0.6397 0.5693 0.220 Uiso 1 1 calc R U .
H20C H 0.7059 0.6032 0.5553 0.220 Uiso 1 1 calc R U .
C2 C 0.6525(5) 0.3660(5) 0.5541(6) 0.164(6) Uani 1 1 d . U .
H2A H 0.6772 0.3563 0.5555 0.197 Uiso 1 1 calc R U .
H2B H 0.6362 0.3465 0.5465 0.197 Uiso 1 1 calc R U .
C9 C 0.5923(6) 0.4198(6) 0.5180(7) 0.185(8) Uani 1 1 d . U .
H9A H 0.5875 0.4390 0.5007 0.278 Uiso 1 1 calc R U .
H9B H 0.6035 0.4299 0.5395 0.278 Uiso 1 1 calc R U .
H9C H 0.5697 0.4082 0.5246 0.278 Uiso 1 1 calc R U .
C10 C 0.7500 0.5554(5) 0.5000 0.094(4) Uani 1 2 d S TU P
C1U C 0.5949(6) 0.4680(5) 0.4184(5) 0.168(7) Uani 1 1 d . U .
H1UA H 0.6147 0.4589 0.4037 0.251 Uiso 1 1 calc R U .
H1UB H 0.5723 0.4575 0.4101 0.251 Uiso 1 1 calc R U .
H1UC H 0.5989 0.4615 0.4435 0.251 Uiso 1 1 calc R U .
C1M C 0.6889(7) 0.4527(6) 0.6635(6) 0.207(10) Uani 1 1 d . U .
H1MA H 0.6661 0.4439 0.6541 0.311 Uiso 1 1 calc R U .
H1MB H 0.6845 0.4684 0.6840 0.311 Uiso 1 1 calc R U .
H1MC H 0.7037 0.4324 0.6710 0.311 Uiso 1 1 calc R U .
C1I C 0.6405(8) 0.3812(6) 0.5922(6) 0.222(12) Uani 1 1 d . U .
H1IA H 0.6157 0.3899 0.5908 0.334 Uiso 1 1 calc R U .
H1IB H 0.6563 0.4010 0.5991 0.334 Uiso 1 1 calc R U .
H1IC H 0.6420 0.3621 0.6102 0.334 Uiso 1 1 calc R U .

loop_
_atom_site_aniso_label
_atom_site_aniso_U_11
_atom_site_aniso_U_22
_atom_site_aniso_U_33
_atom_site_aniso_U_23
_atom_site_aniso_U_13
_atom_site_aniso_U_12
Ag1 0.0915(6) 0.0908(6) 0.0929(6) 0.0040(4) -0.0116(4) -0.0074(4)
Ag2 0.1100(6) 0.0880(5) 0.0858(5) -0.0049(4) 0.0060(5) -0.0102(5)
Ag3 0.1028(7) 0.1053(7) 0.1527(9) -0.0047(7) 0.0304(6) 0.0065(5)
Ag4 0.0881(5) 0.1002(6) 0.1028(6) 0.0088(5) 0.0146(5) 0.0121(5)
Ag5 0.0884(6) 0.0701(9) 0.0884(6) 0.000 0.000 0.000
S1 0.107(2) 0.098(2) 0.101(2) 0.0043(17) 0.0231(17) 0.0205(17)
S2 0.0897(18) 0.104(2) 0.0900(19) -0.0002(16) -0.0068(15) -0.0021(16)
S3 0.0927(18) 0.0866(17) 0.0905(18) 0.0003(15) 0.0091(15) 0.0134(14)
S4 0.0822(17) 0.1000(19) 0.101(2) 0.0113(16) 0.0064(15) 0.0056(15)
S5 0.0938(19) 0.100(2) 0.0899(19) -0.0037(15) 0.0045(15) -0.0011(16)
S6 0.0908(19) 0.099(2) 0.100(2) 0.0110(16) 0.0079(16) 0.0141(16)
S7 0.0892(18) 0.0973(18) 0.0959(19) -0.0053(16) 0.0105(15) 0.0113(15)
N1 0.117(7) 0.128(8) 0.086(5) -0.010(5) 0.007(5) 0.037(6)
N2 0.124(11) 0.086(7) 0.123(9) 0.000 -0.004(8) 0.000
N3 0.092(6) 0.172(8) 0.091(6) -0.003(6) -0.002(5) 0.045(6)
C4 0.127(9) 0.155(10) 0.097(8) -0.028(8) 0.004(7) 0.023(8)
C8 0.092(8) 0.202(12) 0.091(8) -0.001(8) -0.007(6) 0.014(8)
N9 0.100(6) 0.135(8) 0.140(8) 0.045(7) -0.005(6) -0.018(6)
C11 0.091(6) 0.090(7) 0.090(6) 0.003(5) 0.000(5) 0.021(5)
C12 0.136(13) 0.30(2) 0.139(14) 0.005(15) -0.001(11) -0.051(15)
C13 0.114(9) 0.130(10) 0.137(10) -0.027(8) -0.019(8) 0.004(8)
C14 0.082(6) 0.117(7) 0.089(6) 0.014(5) 0.007(5) 0.013(5)
C15 0.135(12) 0.185(11) 0.118(10) 0.010(8) 0.005(9) 0.078(9)
C16 0.153(14) 0.197(14) 0.150(14) 0.037(11) 0.052(12) 0.040(11)
C17 0.087(6) 0.100(7) 0.102(7) 0.010(5) 0.016(5) 0.012(5)
C18 0.106(8) 0.138(11) 0.160(12) 0.026(9) 0.000(8) -0.002(7)
C19 0.128(9) 0.174(12) 0.116(10) 0.005(9) 0.028(8) 0.040(8)
C20 0.145(11) 0.128(11) 0.166(13) -0.024(10) 0.000(10) 0.006(9)
C2 0.141(12) 0.184(13) 0.168(12) 0.067(11) -0.011(10) -0.014(10)
C9 0.161(13) 0.166(15) 0.23(2) -0.015(15) 0.016(13) 0.008(11)
C10 0.103(11) 0.084(7) 0.094(9) 0.000 0.006(8) 0.000
C1U 0.183(16) 0.154(11) 0.166(16) -0.032(10) -0.046(14) 0.012(10)
C1M 0.25(2) 0.185(15) 0.186(18) 0.015(13) 0.068(17) 0.083(14)
C1I 0.30(3) 0.193(19) 0.176(13) 0.073(13) 0.045(15) 0.018(19)

loop_
_atom_type_symbol
_atom_type_description
_atom_type_scat_dispersion_real
_atom_type_scat_dispersion_imag
_atom_type_scat_source
C C 0.0181 0.0091 'International Tables Vol C Tables 4.2.6.8 and 6.1.1.4'
H H 0.0000 0.0000 'International Tables Vol C Tables 4.2.6.8 and 6.1.1.4'
Ag Ag 0.1306 4.2820 'International Tables Vol C Tables 4.2.6.8 and 6.1.1.4'
N N 0.0311 0.0180 'International Tables Vol C Tables 4.2.6.8 and 6.1.1.4'
S S 0.3331 0.5567 'International Tables Vol C Tables 4.2.6.8 and 6.1.1.4'

loop_
_geom_angle_atom_site_label_1
_geom_angle_atom_site_label_2
_geom_angle_atom_site_label_3
_geom_angle
_geom_angle_site_symmetry_1
_geom_angle_site_symmetry_3
S6 Ag1 S2 132.91(11) . .
S6 Ag1 S2 120.51(11) . 5
S2 Ag1 S2 97.87(16) . 5
S6 Ag1 Ag2 90.07(8) . .
S2 Ag1 Ag2 79.12(8) . .
S2 Ag1 Ag2 134.83(8) 5 .
S6 Ag1 Ag2 86.35(8) . 5
S2 Ag1 Ag2 132.34(8) . 5
S2 Ag1 Ag2 75.28(8) 5 5
Ag2 Ag1 Ag2 74.47(4) . 5
S6 Ag1 Ag4 50.56(7) . .
S2 Ag1 Ag4 84.01(8) . .
S2 Ag1 Ag4 160.13(8) 5 .
Ag2 Ag1 Ag4 65.02(3) . .
Ag2 Ag1 Ag4 117.87(4) 5 .
S1 Ag2 S5 133.06(11) . .
S1 Ag2 S5 118.93(11) . 9
S5 Ag2 S5 100.63(15) . 9
S1 Ag2 Ag1 89.58(9) . .
S5 Ag2 Ag1 77.91(8) . .
S5 Ag2 Ag1 134.99(8) 9 .
S1 Ag2 Ag1 85.00(8) . 9
S5 Ag2 Ag1 132.26(8) . 9
S5 Ag2 Ag1 74.36(8) 9 9
Ag1 Ag2 Ag1 74.46(4) . 9
S7 Ag3 S3 124.13(10) . .
S7 Ag3 S4 118.28(11) . 27_645
S3 Ag3 S4 117.52(11) . 27_645
S7 Ag3 Ag3 90.53(8) . 27_645
S3 Ag3 Ag3 88.60(8) . 27_645
S4 Ag3 Ag3 88.26(9) 27_645 27_645
S7 Ag3 Ag4 49.97(8) . .
S3 Ag3 Ag4 78.47(7) . .
S4 Ag3 Ag4 152.13(9) 27_645 .
Ag3 Ag3 Ag4 68.50(4) 27_645 .
S4 Ag4 S7 118.55(10) . .
S4 Ag4 S1 99.58(11) . .
S7 Ag4 S1 110.98(11) . .
S4 Ag4 S6 108.12(11) . .
S7 Ag4 S6 100.01(10) . .
S1 Ag4 S6 120.75(10) . .
S4 Ag4 Ag3 75.74(7) . .
S7 Ag4 Ag3 47.79(7) . .
S1 Ag4 Ag3 100.42(8) . .
S6 Ag4 Ag3 136.39(8) . .
S4 Ag4 Ag1 139.52(8) . .
S7 Ag4 Ag1 99.22(7) . .
S1 Ag4 Ag1 78.14(7) . .
S6 Ag4 Ag1 47.13(7) . .
Ag3 Ag4 Ag1 144.73(4) . .
S3 Ag5 S3 108.76(7) . 24_654
S3 Ag5 S3 108.76(7) . 46_455
S3 Ag5 S3 110.91(13) 24_654 46_455
S3 Ag5 S3 110.91(13) . 27_645
S3 Ag5 S3 108.76(7) 24_654 27_645
S3 Ag5 S3 108.76(7) 46_455 27_645
C14 S1 Ag2 105.4(4) . .
C14 S1 Ag4 94.9(4) . .
Ag2 S1 Ag4 84.02(11) . .
C14 S2 Ag1 108.4(4) . .
C14 S2 Ag1 100.5(4) . 9
Ag1 S2 Ag1 92.53(11) . 9
C17 S3 Ag3 110.0(4) . .
C17 S3 Ag5 92.5(4) . .
Ag3 S3 Ag5 91.08(10) . .
C17 S4 Ag3 107.2(4) . 27_645
C17 S4 Ag4 96.8(5) . .
Ag3 S4 Ag4 85.71(10) 27_645 .
C11 S5 Ag2 108.6(4) . .
C11 S5 Ag2 103.9(4) . 5
Ag2 S5 Ag2 92.57(11) . 5
C11 S6 Ag1 104.2(4) . .
C11 S6 Ag4 96.1(4) . .
Ag1 S6 Ag4 82.31(10) . .
C10 S7 Ag3 110.8(5) . .
C10 S7 Ag4 94.4(2) . .
Ag3 S7 Ag4 82.25(10) . .
C11 N1 C4 125.8(12) . .
C11 N1 C19 120.6(13) . .
C4 N1 C19 113.6(12) . .
C10 N2 C13 122.4(8) . 27_645
C10 N2 C13 122.4(8) . .
C13 N2 C13 115.1(16) 27_645 .
C14 N3 C8 124.0(12) . .
C14 N3 C15 119.2(13) . .
C8 N3 C15 116.5(11) . .
N1 C4 C1U 111.8(13) . .
N1 C4 H4A 109.3 . .
C1U C4 H4A 109.3 . .
N1 C4 H4B 109.3 . .
C1U C4 H4B 109.3 . .
H4A C4 H4B 107.9 . .
C12 C8 N3 115.2(13) . .
C12 C8 H8A 108.5 . .
N3 C8 H8A 108.5 . .
C12 C8 H8B 108.5 . .
N3 C8 H8B 108.5 . .
H8A C8 H8B 107.5 . .
C17 N9 C2 122.4(13) . .
C17 N9 C18 125.0(11) . .
C2 N9 C18 111.5(12) . .
N1 C11 S5 116.6(10) . .
N1 C11 S6 120.6(10) . .
S5 C11 S6 122.8(7) . .
C8 C12 H12A 109.5 . .
C8 C12 H12B 109.5 . .
H12A C12 H12B 109.5 . .
C8 C12 H12C 109.5 . .
H12A C12 H12C 109.5 . .
H12B C12 H12C 109.5 . .
C20 C13 N2 113.2(13) . .
C20 C13 H13 123.4 . .
N2 C13 H13 123.4 . .
N3 C14 S1 119.4(10) . .
N3 C14 S2 117.5(11) . .
S1 C14 S2 123.1(7) . .
C1M C15 N3 112.0(14) . .
C1M C15 H15 124.0 . .
N3 C15 H15 124.0 . .
C19 C16 H16A 109.5 . .
C19 C16 H16B 109.5 . .
H16A C16 H16B 109.5 . .
C19 C16 H16C 109.5 . .
H16A C16 H16C 109.5 . .
H16B C16 H16C 109.5 . .
N9 C17 S3 119.1(10) . .
N9 C17 S4 116.1(10) . .
S3 C17 S4 124.8(8) . .
C9 C18 N9 102.5(16) . .
C9 C18 H18A 111.3 . .
N9 C18 H18A 111.3 . .
C9 C18 H18B 111.3 . .
N9 C18 H18B 111.3 . .
H18A C18 H18B 109.2 . .
N1 C19 C16 114.3(13) . .
N1 C19 H19A 108.7 . .
C16 C19 H19A 108.7 . .
N1 C19 H19B 108.7 . .
C16 C19 H19B 108.7 . .
H19A C19 H19B 107.6 . .
C13 C20 H20A 109.5 . .
C13 C20 H20B 109.5 . .
H20A C20 H20B 109.5 . .
C13 C20 H20C 109.5 . .
H20A C20 H20C 109.5 . .
H20B C20 H20C 109.5 . .
N9 C2 C1I 107.7(16) . .
N9 C2 H2A 110.2 . .
C1I C2 H2A 110.2 . .
N9 C2 H2B 110.2 . .
C1I C2 H2B 110.2 . .
H2A C2 H2B 108.5 . .
C18 C9 H9A 109.5 . .
C18 C9 H9B 109.4 . .
H9A C9 H9B 109.5 . .
C18 C9 H9C 109.5 . .
H9A C9 H9C 109.5 . .
H9B C9 H9C 109.5 . .
N2 C10 S7 118.3(5) . .
N2 C10 S7 118.3(5) . 27_645
S7 C10 S7 123.4(10) . 27_645
C4 C1U H1UA 109.5 . .
C4 C1U H1UB 109.5 . .
H1UA C1U H1UB 109.5 . .
C4 C1U H1UC 109.5 . .
H1UA C1U H1UC 109.5 . .
H1UB C1U H1UC 109.5 . .
C15 C1M H1MA 109.5 . .
C15 C1M H1MB 109.5 . .
H1MA C1M H1MB 109.5 . .
C15 C1M H1MC 109.5 . .
H1MA C1M H1MC 109.5 . .
H1MB C1M H1MC 109.5 . .
C2 C1I H1IA 109.5 . .
C2 C1I H1IB 109.5 . .
H1IA C1I H1IB 109.5 . .
C2 C1I H1IC 109.5 . .
H1IA C1I H1IC 109.5 . .
H1IB C1I H1IC 109.5 . .

loop_
_geom_bond_atom_site_label_1
_geom_bond_atom_site_label_2
_geom_bond_distance
_geom_bond_site_symmetry_2
Ag1 S6 2.479(3) .
Ag1 S2 2.494(3) .
Ag1 S2 2.520(3) 5
Ag1 Ag2 2.9015(12) .
Ag1 Ag2 3.0828(12) 5
Ag1 Ag4 3.3526(13) .
Ag2 S1 2.463(4) .
Ag2 S5 2.502(3) .
Ag2 S5 2.512(3) 9
Ag2 Ag1 3.0828(12) 9
Ag3 S7 2.504(3) .
Ag3 S3 2.513(3) .
Ag3 S4 2.537(3) 27_645
Ag3 Ag3 2.745(3) 27_645
Ag3 Ag4 3.3505(13) .
Ag4 S4 2.560(3) .
Ag4 S7 2.589(3) .
Ag4 S1 2.590(3) .
Ag4 S6 2.613(3) .
Ag5 S3 2.555(3) .
Ag5 S3 2.555(3) 24_654
Ag5 S3 2.555(3) 46_455
Ag5 S3 2.555(3) 27_645
S1 C14 1.718(14) .
S2 C14 1.742(13) .
S2 Ag1 2.520(3) 9
S3 C17 1.701(13) .
S4 C17 1.720(13) .
S4 Ag3 2.537(3) 27_645
S5 C11 1.723(12) .
S5 Ag2 2.512(3) 5
S6 C11 1.731(13) .
S7 C10 1.747(9) .
N1 C11 1.343(15) .
N1 C4 1.406(18) .
N1 C19 1.495(19) .
N2 C10 1.34(2) .
N2 C13 1.469(16) 27_645
N2 C13 1.469(16) .
N3 C14 1.317(14) .
N3 C8 1.491(19) .
N3 C15 1.55(2) .
C4 C1U 1.55(2) .
C4 H4A 0.9700 .
C4 H4B 0.9700 .
C8 C12 1.43(2) .
C8 H8A 0.9700 .
C8 H8B 0.9700 .
N9 C17 1.360(15) .
N9 C2 1.48(2) .
N9 C18 1.590(19) .
C12 H12A 0.9600 .
C12 H12B 0.9600 .
C12 H12C 0.9600 .
C13 C20 1.40(2) .
C13 H13 0.9300 .
C15 C1M 1.36(3) .
C15 H15 0.9300 .
C16 C19 1.51(2) .
C16 H16A 0.9600 .
C16 H16B 0.9600 .
C16 H16C 0.9600 .
C18 C9 1.40(2) .
C18 H18A 0.9700 .
C18 H18B 0.9700 .
C19 H19A 0.9700 .
C19 H19B 0.9700 .
C20 H20A 0.9600 .
C20 H20B 0.9600 .
C20 H20C 0.9600 .
C2 C1I 1.56(3) .
C2 H2A 0.9700 .
C2 H2B 0.9700 .
C9 H9A 0.9600 .
C9 H9B 0.9600 .
C9 H9C 0.9600 .
C10 S7 1.747(9) 27_645
C1U H1UA 0.9600 .
C1U H1UB 0.9600 .
C1U H1UC 0.9600 .
C1M H1MA 0.9600 .
C1M H1MB 0.9600 .
C1M H1MC 0.9600 .
C1I H1IA 0.9600 .
C1I H1IB 0.9600 .
C1I H1IC 0.9600 .

loop_
_geom_torsion_atom_site_label_1
_geom_torsion_atom_site_label_2
_geom_torsion_atom_site_label_3
_geom_torsion_atom_site_label_4
_geom_torsion
_geom_torsion_site_symmetry_1
_geom_torsion_site_symmetry_4
C11 N1 C4 C1U -92.6(17) . .
C19 N1 C4 C1U 88.6(17) . .
C14 N3 C8 C12 -91.5(18) . .
C15 N3 C8 C12 94.8(18) . .
C4 N1 C11 S5 3.7(17) . .
C19 N1 C11 S5 -177.5(10) . .
C4 N1 C11 S6 -175.4(11) . .
C19 N1 C11 S6 3.4(17) . .
Ag2 S5 C11 N1 138.7(8) . .
Ag2 S5 C11 N1 -123.7(8) 5 .
Ag2 S5 C11 S6 -42.1(8) . .
Ag2 S5 C11 S6 55.4(7) 5 .
Ag1 S6 C11 N1 175.7(9) . .
Ag4 S6 C11 N1 -100.7(9) . .
Ag1 S6 C11 S5 -3.4(8) . .
Ag4 S6 C11 S5 80.2(7) . .
C10 N2 C13 C20 -95.4(14) . .
C13 N2 C13 C20 84.6(14) 27_645 .
C8 N3 C14 S1 179.3(10) . .
C15 N3 C14 S1 -7.1(16) . .
C8 N3 C14 S2 0.2(17) . .
C15 N3 C14 S2 173.7(10) . .
Ag2 S1 C14 N3 174.9(9) . .
Ag4 S1 C14 N3 -100.0(10) . .
Ag2 S1 C14 S2 -6.0(8) . .
Ag4 S1 C14 S2 79.1(7) . .
Ag1 S2 C14 N3 140.5(9) . .
Ag1 S2 C14 N3 -123.2(9) 9 .
Ag1 S2 C14 S1 -38.6(9) . .
Ag1 S2 C14 S1 57.6(8) 9 .
C14 N3 C15 C1M -88(2) . .
C8 N3 C15 C1M 86(2) . .
C2 N9 C17 S3 -5(2) . .
C18 N9 C17 S3 -171.7(12) . .
C2 N9 C17 S4 174.0(13) . .
C18 N9 C17 S4 7.4(19) . .
Ag3 S3 C17 N9 -171.5(10) . .
Ag5 S3 C17 N9 96.4(11) . .
Ag3 S3 C17 S4 9.5(9) . .
Ag5 S3 C17 S4 -82.6(8) . .
Ag3 S4 C17 N9 -154.5(9) 27_645 .
Ag4 S4 C17 N9 117.9(10) . .
Ag3 S4 C17 S3 24.5(9) 27_645 .
Ag4 S4 C17 S3 -63.1(8) . .
C17 N9 C18 C9 -90.5(19) . .
C2 N9 C18 C9 101.6(18) . .
C11 N1 C19 C16 -86.1(18) . .
C4 N1 C19 C16 92.8(19) . .
C17 N9 C2 C1I 89(2) . .
C18 N9 C2 C1I -103(2) . .
C13 N2 C10 S7 -167.1(8) 27_645 .
C13 N2 C10 S7 12.9(8) . .
C13 N2 C10 S7 12.9(8) 27_645 27_645
C13 N2 C10 S7 -167.1(8) . 27_645
Ag3 S7 C10 N2 -165.75(8) . .
Ag4 S7 C10 N2 110.89(9) . .
Ag3 S7 C10 S7 14.25(8) . 27_645
Ag4 S7 C10 S7 -69.11(9) . 27_645
